data_7055780
loop_
_publ_author_name
'Vrdoljak, Vi\<snja'
'Pavlovi\'c, Gordana'
'Maltar-Strme\<cki, Nadica'
'Cindri\'c, Marina'

_publ_section_title
;
 Copper(ii) hydrazone complexes with different nuclearities and
 geometries: synthetic methods and ligand substituent effects
;
_journal_issue 11
_journal_name_full 'New J. Chem.'
_journal_page_first 9263
_journal_paper_doi 10.1039/C6NJ01036A
_journal_volume 40
_journal_year 2016
_chemical_formula_sum 'C20 H17 Cu N3 O4'
_chemical_formula_weight 426.90
_space_group_crystal_system monoclinic
_space_group_IT_number 14
_space_group_name_Hall '-P 2yn'
_space_group_name_H-M_alt 'P 1 21/n 1'
_symmetry_space_group_name_Hall '-P 2yn'
_symmetry_space_group_name_H-M 'P 1 21/n 1'
_atom_sites_solution_hydrogens mixed
_audit_creation_method SHELXL-2014/7
_audit_update_record
;
2016-03-24 deposited with the CCDC.
2016-09-20 downloaded from the CCDC.
;
_cell_angle_alpha 90
_cell_angle_beta 94.824(7)
_cell_angle_gamma 90
_cell_formula_units_Z 4
_cell_length_a 13.7365(9)
_cell_length_b 8.0055(7)
_cell_length_c 16.5631(12)
_cell_measurement_reflns_used 4898
_cell_measurement_temperature 296(2)
_cell_measurement_theta_max 32.0546
_cell_measurement_theta_min 4.4581
_cell_volume 1815.0(2)
_computing_cell_refinement 'CrysAlisPro, Oxford Diffraction Ltd.,Version 1.171.34.44'
_computing_data_collection 'CrysAlisPro, Oxford Diffraction Ltd.,Version 1.171.34.44'
_computing_data_reduction 'CrysAlisPro, Oxford Diffraction Ltd.,Version 1.171.34.44'
_computing_molecular_graphics 'MERCURY 3.6. (CCDC, 2015)'
_computing_publication_material 'SHELXL-2014 (Sheldrick, 2014)'
_computing_structure_refinement 'SHELXL-2014 (Sheldrick, 2014)'
_computing_structure_solution 'SHELXLS-2014 (Sheldrick, 2014)'
_diffrn_ambient_temperature 296(2)
_diffrn_measured_fraction_theta_full 0.995
_diffrn_measured_fraction_theta_max 0.995
_diffrn_measurement_device_type 'Xcalibur, Sapphire3'
_diffrn_measurement_method '\w scans'
_diffrn_radiation_type MoK\a
_diffrn_radiation_wavelength 0.71073
_diffrn_reflns_av_R_equivalents 0.0749
_diffrn_reflns_av_unetI/netI 0.1073
_diffrn_reflns_Laue_measured_fraction_full 0.995
_diffrn_reflns_Laue_measured_fraction_max 0.995
_diffrn_reflns_limit_h_max 14
_diffrn_reflns_limit_h_min -17
_diffrn_reflns_limit_k_max 9
_diffrn_reflns_limit_k_min -10
_diffrn_reflns_limit_l_max 21
_diffrn_reflns_limit_l_min -20
_diffrn_reflns_number 13016
_diffrn_reflns_point_group_measured_fraction_full 0.995
_diffrn_reflns_point_group_measured_fraction_max 0.995
_diffrn_reflns_theta_full 25.242
_diffrn_reflns_theta_max 27.000
_diffrn_reflns_theta_min 4.495
_diffrn_source 'Enhance (Mo) X-ray Source'
_exptl_absorpt_coefficient_mu 1.236
_exptl_absorpt_correction_T_max 1.00000
_exptl_absorpt_correction_T_min 0.78384
_exptl_absorpt_correction_type multi-scan
_exptl_absorpt_process_details
;
CrysAlisPro, Oxford Diffraction Ltd.,
Version 1.171.34.44.
Empirical absorption correction using spherical 
harmonics,implemented in SCALE3 ABSPACK scaling 
algorithm.
;
_exptl_crystal_colour 'dark green'
_exptl_crystal_density_diffrn 1.562
_exptl_crystal_description plate
_exptl_crystal_F_000 876
_exptl_crystal_size_max 0.69
_exptl_crystal_size_mid 0.10
_exptl_crystal_size_min 0.01
_refine_diff_density_max 0.553
_refine_diff_density_min -0.515
_refine_diff_density_rms 0.074
_refine_ls_extinction_method none
_refine_ls_goodness_of_fit_ref 0.944
_refine_ls_hydrogen_treatment mixed
_refine_ls_matrix_type full
_refine_ls_number_parameters 257
_refine_ls_number_reflns 3959
_refine_ls_number_restraints 0
_refine_ls_restrained_S_all 0.944
_refine_ls_R_factor_all 0.1348
_refine_ls_R_factor_gt 0.0613
_refine_ls_shift/su_max 0.001
_refine_ls_shift/su_mean 0.000
_refine_ls_structure_factor_coef Fsqd
_refine_ls_weighting_details 'w=1/[\s^2^(Fo^2^)+(0.0299P)^2^] where P=(Fo^2^+2Fc^2^)/3'
_refine_ls_weighting_scheme calc
_refine_ls_wR_factor_gt 0.1009
_refine_ls_wR_factor_ref 0.1253
_reflns_Friedel_coverage 0.000
_reflns_number_gt 1960
_reflns_number_total 3959
_reflns_threshold_expression 'I > 2\s(I)'
_cod_data_source_file c6nj01036a2.cif
_cod_data_source_block 2py
_cod_depositor_comments 'Adding full bibliography for 7055776--7055782.cif.'
_cod_database_code 7055780
_shelx_space_group_comment
;
The symmetry employed for this shelxl refinement is uniquely defined
by the following loop, which should always be used as a source of
symmetry information in preference to the above space-group names.
They are only intended as comments.
;

loop_
_space_group_symop_operation_xyz
'x, y, z'
'-x+1/2, y+1/2, -z+1/2'
'-x, -y, -z'
'x-1/2, -y-1/2, z-1/2'

loop_
_atom_site_label
_atom_site_type_symbol
_atom_site_fract_x
_atom_site_fract_y
_atom_site_fract_z
_atom_site_U_iso_or_equiv
_atom_site_adp_type
_atom_site_occupancy
_atom_site_site_symmetry_order
_atom_site_calc_flag
_atom_site_refinement_flags_posn
_atom_site_refinement_flags_adp
Cu1 Cu 0.99914(4) 0.25084(7) 0.99751(4) 0.03761(19) Uani 1 1 d . .
N1 N 0.8607(2) 0.2427(4) 1.0066(2) 0.0305(8) Uani 1 1 d . .
N2 N 0.8298(2) 0.3259(4) 1.0743(2) 0.0346(9) Uani 1 1 d . .
N3 N 1.1446(2) 0.2690(4) 0.9989(2) 0.0329(8) Uani 1 1 d . .
O1 O 0.99255(19) 0.3975(4) 1.08914(18) 0.0427(8) Uani 1 1 d . .
O2 O 0.9916(2) 0.1074(4) 0.90709(19) 0.0453(8) Uani 1 1 d . .
O3 O 0.8657(2) 0.7706(4) 1.3974(2) 0.0501(9) Uani 1 1 d . .
H3O H 0.812(3) 0.787(6) 1.406(3) 0.060 Uiso 1 1 d . U
O4 O 1.0186(2) -0.0650(4) 0.7768(2) 0.0473(9) Uani 1 1 d . .
C1 C 0.9051(3) 0.4019(5) 1.1135(3) 0.0350(11) Uani 1 1 d . .
C2 C 0.8922(3) 0.4969(5) 1.1882(3) 0.0327(10) Uani 1 1 d . .
C3 C 0.8011(3) 0.5167(5) 1.2185(3) 0.0362(11) Uani 1 1 d . .
H3 H 0.7463 0.4687 1.1911 0.043 Uiso 1 1 calc R U
C4 C 0.7913(3) 0.6060(5) 1.2883(3) 0.0393(11) Uani 1 1 d . .
H4 H 0.7303 0.6162 1.3083 0.047 Uiso 1 1 calc R U
C5 C 0.8720(3) 0.6808(5) 1.3289(3) 0.0369(11) Uani 1 1 d . .
C6 C 0.9620(3) 0.6627(6) 1.2983(3) 0.0471(13) Uani 1 1 d . .
H6 H 1.0168 0.7127 1.3249 0.057 Uiso 1 1 calc R U
C7 C 0.9716(3) 0.5724(6) 1.2297(3) 0.0444(13) Uani 1 1 d . .
H7 H 1.0329 0.5614 1.2105 0.053 Uiso 1 1 calc R U
C8 C 0.7956(3) 0.1696(5) 0.9579(3) 0.0338(11) Uani 1 1 d . .
H8 H 0.7307 0.1792 0.9692 0.041 Uiso 1 1 calc R U
C9 C 0.8158(3) 0.0759(5) 0.8886(3) 0.0352(11) Uani 1 1 d . .
C10 C 0.9127(3) 0.0509(5) 0.8667(3) 0.0344(11) Uani 1 1 d . .
C11 C 0.9235(3) -0.0459(5) 0.7959(3) 0.0368(11) Uani 1 1 d . .
C12 C 0.8443(3) -0.1155(5) 0.7523(3) 0.0443(12) Uani 1 1 d . .
H12 H 0.8532 -0.1793 0.7066 0.053 Uiso 1 1 calc R U
C13 C 0.7500(3) -0.0906(6) 0.7768(3) 0.0501(14) Uani 1 1 d . .
H13 H 0.6966 -0.1398 0.7478 0.060 Uiso 1 1 calc R U
C14 C 0.7368(3) 0.0041(5) 0.8417(3) 0.0422(12) Uani 1 1 d . .
H14 H 0.6737 0.0227 0.8560 0.051 Uiso 1 1 calc R U
C16 C 1.1957(3) 0.3560(5) 1.0562(3) 0.0440(12) Uani 1 1 d . .
H16 H 1.1622 0.4077 1.0959 0.053 Uiso 1 1 calc R U
C17 C 1.2955(3) 0.3736(6) 1.0600(3) 0.0539(14) Uani 1 1 d . .
H17 H 1.3288 0.4336 1.1018 0.065 Uiso 1 1 calc R U
C18 C 1.3446(3) 0.3005(6) 1.0007(4) 0.0575(15) Uani 1 1 d . .
H18 H 1.4120 0.3117 1.0007 0.069 Uiso 1 1 calc R U
C19 C 1.2928(3) 0.2104(6) 0.9413(3) 0.0502(13) Uani 1 1 d . .
H19 H 1.3250 0.1579 0.9010 0.060 Uiso 1 1 calc R U
C20 C 1.1939(3) 0.1980(5) 0.9414(3) 0.0413(12) Uani 1 1 d . .
H20 H 1.1594 0.1383 0.9002 0.050 Uiso 1 1 calc R U
C15 C 1.0325(3) -0.1344(6) 0.6998(3) 0.0534(14) Uani 1 1 d . .
H15A H 1.0100 -0.2479 0.6978 0.080 Uiso 1 1 calc R U
H15B H 1.1007 -0.1316 0.6911 0.080 Uiso 1 1 calc R U
H15C H 0.9963 -0.0706 0.6584 0.080 Uiso 1 1 calc R U

loop_
_atom_site_aniso_label
_atom_site_aniso_U_11
_atom_site_aniso_U_22
_atom_site_aniso_U_33
_atom_site_aniso_U_23
_atom_site_aniso_U_13
_atom_site_aniso_U_12
Cu1 0.0333(3) 0.0483(4) 0.0321(3) -0.0051(3) 0.0077(2) 0.0024(2)
N1 0.0372(19) 0.035(2) 0.020(2) 0.0022(17) 0.0069(17) 0.0047(17)
N2 0.036(2) 0.041(2) 0.029(2) 0.0005(17) 0.0116(18) 0.0000(17)
N3 0.035(2) 0.033(2) 0.032(2) 0.0012(17) 0.0097(17) 0.0036(16)
O1 0.0342(17) 0.056(2) 0.039(2) -0.0106(16) 0.0127(16) 0.0011(14)
O2 0.0337(17) 0.066(2) 0.037(2) -0.0164(17) 0.0055(16) -0.0024(15)
O3 0.0451(19) 0.068(2) 0.038(2) -0.0099(18) 0.0109(18) 0.0043(18)
O4 0.0402(18) 0.064(2) 0.039(2) -0.0133(18) 0.0118(16) -0.0048(16)
C1 0.037(2) 0.032(3) 0.038(3) 0.009(2) 0.013(2) 0.008(2)
C2 0.034(2) 0.034(2) 0.032(3) 0.003(2) 0.012(2) 0.005(2)
C3 0.033(2) 0.037(3) 0.039(3) -0.004(2) 0.005(2) -0.0019(19)
C4 0.031(2) 0.048(3) 0.041(3) 0.002(2) 0.012(2) 0.004(2)
C5 0.041(3) 0.041(3) 0.029(3) -0.002(2) 0.007(2) 0.007(2)
C6 0.035(3) 0.060(3) 0.047(4) -0.011(3) 0.009(2) -0.005(2)
C7 0.030(2) 0.055(3) 0.050(4) -0.004(3) 0.014(2) 0.002(2)
C8 0.026(2) 0.040(3) 0.034(3) 0.009(2) 0.001(2) 0.004(2)
C9 0.038(2) 0.034(2) 0.036(3) 0.003(2) 0.011(2) 0.006(2)
C10 0.034(2) 0.036(3) 0.034(3) 0.005(2) 0.005(2) -0.001(2)
C11 0.037(2) 0.043(3) 0.031(3) 0.003(2) 0.005(2) 0.001(2)
C12 0.048(3) 0.048(3) 0.036(3) -0.001(2) 0.002(3) 0.003(2)
C13 0.040(3) 0.054(3) 0.055(4) -0.009(3) -0.004(3) -0.004(2)
C14 0.034(2) 0.043(3) 0.051(3) -0.001(2) 0.006(2) 0.002(2)
C16 0.045(3) 0.045(3) 0.043(3) -0.005(2) 0.007(3) 0.006(2)
C17 0.043(3) 0.067(4) 0.050(4) -0.013(3) -0.005(3) -0.003(3)
C18 0.035(3) 0.073(4) 0.065(4) 0.005(3) 0.015(3) -0.005(3)
C19 0.047(3) 0.059(3) 0.046(4) -0.002(3) 0.017(3) 0.001(2)
C20 0.043(3) 0.044(3) 0.038(3) 0.001(2) 0.004(2) 0.000(2)
C15 0.053(3) 0.070(4) 0.039(3) -0.010(3) 0.014(3) 0.001(3)

loop_
_atom_type_symbol
_atom_type_description
_atom_type_scat_dispersion_real
_atom_type_scat_dispersion_imag
_atom_type_scat_source
C C 0.0033 0.0016 'International Tables Vol C Tables 4.2.6.8 and 6.1.1.4'
H H 0.0000 0.0000 'International Tables Vol C Tables 4.2.6.8 and 6.1.1.4'
N N 0.0061 0.0033 'International Tables Vol C Tables 4.2.6.8 and 6.1.1.4'
O O 0.0106 0.0060 'International Tables Vol C Tables 4.2.6.8 and 6.1.1.4'
Cu Cu 0.3201 1.2651 'International Tables Vol C Tables 4.2.6.8 and 6.1.1.4'

loop_
_geom_angle_atom_site_label_1
_geom_angle_atom_site_label_2
_geom_angle_atom_site_label_3
_geom_angle
O2 Cu1 N1 93.06(13)
O2 Cu1 O1 174.19(12)
N1 Cu1 O1 81.17(13)
O2 Cu1 N3 92.38(14)
N1 Cu1 N3 174.39(16)
O1 Cu1 N3 93.41(13)
C8 N1 N2 118.3(3)
C8 N1 Cu1 127.1(3)
N2 N1 Cu1 114.5(3)
C1 N2 N1 109.5(3)
C16 N3 C20 117.4(4)
C16 N3 Cu1 120.9(3)
C20 N3 Cu1 121.6(3)
C1 O1 Cu1 111.5(3)
C10 O2 Cu1 127.3(3)
C5 O3 H3O 112(4)
C11 O4 C15 116.9(4)
O1 C1 N2 122.7(4)
O1 C1 C2 117.0(4)
N2 C1 C2 120.3(4)
C7 C2 C3 117.8(4)
C7 C2 C1 119.9(4)
C3 C2 C1 122.3(4)
C4 C3 C2 121.0(4)
C4 C3 H3 119.5
C2 C3 H3 119.5
C3 C4 C5 120.1(4)
C3 C4 H4 119.9
C5 C4 H4 119.9
O3 C5 C4 122.2(4)
O3 C5 C6 119.0(4)
C4 C5 C6 118.8(4)
C7 C6 C5 120.8(4)
C7 C6 H6 119.6
C5 C6 H6 119.6
C6 C7 C2 121.4(4)
C6 C7 H7 119.3
C2 C7 H7 119.3
N1 C8 C9 124.9(4)
N1 C8 H8 117.5
C9 C8 H8 117.5
C14 C9 C8 118.1(4)
C14 C9 C10 119.8(4)
C8 C9 C10 122.1(4)
O2 C10 C11 118.1(4)
O2 C10 C9 125.1(4)
C11 C10 C9 116.7(4)
C12 C11 O4 123.9(4)
C12 C11 C10 121.5(4)
O4 C11 C10 114.6(4)
C11 C12 C13 120.0(4)
C11 C12 H12 120.0
C13 C12 H12 120.0
C14 C13 C12 120.2(5)
C14 C13 H13 119.9
C12 C13 H13 119.9
C13 C14 C9 121.7(4)
C13 C14 H14 119.2
C9 C14 H14 119.2
N3 C16 C17 123.5(4)
N3 C16 H16 118.3
C17 C16 H16 118.3
C18 C17 C16 118.2(5)
C18 C17 H17 120.9
C16 C17 H17 120.9
C17 C18 C19 118.9(4)
C17 C18 H18 120.5
C19 C18 H18 120.5
C20 C19 C18 119.6(4)
C20 C19 H19 120.2
C18 C19 H19 120.2
N3 C20 C19 122.3(5)
N3 C20 H20 118.8
C19 C20 H20 118.8
O4 C15 H15A 109.5
O4 C15 H15B 109.5
H15A C15 H15B 109.5
O4 C15 H15C 109.5
H15A C15 H15C 109.5
H15B C15 H15C 109.5

loop_
_geom_bond_atom_site_label_1
_geom_bond_atom_site_label_2
_geom_bond_distance
Cu1 O2 1.883(3)
Cu1 N1 1.921(3)
Cu1 O1 1.927(3)
Cu1 N3 2.001(3)
N1 C8 1.293(5)
N1 N2 1.401(4)
N2 C1 1.322(5)
N3 C16 1.330(5)
N3 C20 1.341(5)
O1 C1 1.299(4)
O2 C10 1.305(5)
O3 C5 1.351(5)
O3 H3O 0.78(4)
O4 C11 1.379(5)
O4 C15 1.419(5)
C1 C2 1.476(6)
C2 C7 1.378(6)
C2 C3 1.395(5)
C3 C4 1.377(6)
C3 H3 0.9300
C4 C5 1.383(6)
C4 H4 0.9300
C5 C6 1.383(5)
C6 C7 1.362(6)
C6 H6 0.9300
C7 H7 0.9300
C8 C9 1.417(6)
C8 H8 0.9300
C9 C14 1.403(6)
C9 C10 1.424(5)
C10 C11 1.423(6)
C11 C12 1.372(6)
C12 C13 1.403(5)
C12 H12 0.9300
C13 C14 1.340(6)
C13 H13 0.9300
C14 H14 0.9300
C16 C17 1.374(6)
C16 H16 0.9300
C17 C18 1.370(6)
C17 H17 0.9300
C18 C19 1.370(7)
C18 H18 0.9300
C19 C20 1.363(6)
C19 H19 0.9300
C20 H20 0.9300
C15 H15A 0.9600
C15 H15B 0.9600
C15 H15C 0.9600

loop_
_geom_torsion_atom_site_label_1
_geom_torsion_atom_site_label_2
_geom_torsion_atom_site_label_3
_geom_torsion_atom_site_label_4
_geom_torsion
C8 N1 N2 C1 -175.8(4)
Cu1 N1 N2 C1 4.5(4)
N1 Cu1 O2 C10 6.9(4)
N3 Cu1 O2 C10 -174.5(4)
Cu1 O1 C1 N2 -5.8(5)
Cu1 O1 C1 C2 174.3(3)
N1 N2 C1 O1 1.0(5)
N1 N2 C1 C2 -179.1(3)
O1 C1 C2 C7 -1.6(6)
N2 C1 C2 C7 178.5(4)
O1 C1 C2 C3 177.2(4)
N2 C1 C2 C3 -2.7(6)
C7 C2 C3 C4 -1.1(6)
C1 C2 C3 C4 180.0(4)
C2 C3 C4 C5 1.2(7)
C3 C4 C5 O3 179.5(4)
C3 C4 C5 C6 -0.5(7)
O3 C5 C6 C7 179.7(4)
C4 C5 C6 C7 -0.3(7)
C5 C6 C7 C2 0.4(8)
C3 C2 C7 C6 0.3(7)
C1 C2 C7 C6 179.2(4)
N2 N1 C8 C9 -177.8(4)
Cu1 N1 C8 C9 2.0(6)
N1 C8 C9 C14 -180.0(4)
N1 C8 C9 C10 1.2(7)
Cu1 O2 C10 C11 175.0(3)
Cu1 O2 C10 C9 -6.1(6)
C14 C9 C10 O2 -177.9(4)
C8 C9 C10 O2 0.9(7)
C14 C9 C10 C11 1.0(6)
C8 C9 C10 C11 179.8(4)
C15 O4 C11 C12 12.0(6)
C15 O4 C11 C10 -169.2(4)
O2 C10 C11 C12 177.2(4)
C9 C10 C11 C12 -1.8(6)
O2 C10 C11 O4 -1.7(6)
C9 C10 C11 O4 179.3(4)
O4 C11 C12 C13 179.4(4)
C10 C11 C12 C13 0.7(7)
C11 C12 C13 C14 1.4(7)
C12 C13 C14 C9 -2.2(7)
C8 C9 C14 C13 -177.9(4)
C10 C9 C14 C13 1.0(7)
C20 N3 C16 C17 -1.2(7)
Cu1 N3 C16 C17 -179.6(4)
N3 C16 C17 C18 1.4(8)
C16 C17 C18 C19 -1.3(8)
C17 C18 C19 C20 1.3(8)
C16 N3 C20 C19 1.1(6)
Cu1 N3 C20 C19 179.5(3)
C18 C19 C20 N3 -1.2(7)
